data_2310110
loop_
_publ_author_name
'Krogh-Moe, J.'
'Ihara, M.'

_publ_section_title
;
 The crystal structure of cadmium diborate, Cd O (B2 O3)2
;
_journal_name_full 'Acta Crystallographica (1,1948-23,1967)'
_journal_page_first 132
_journal_page_last 134
_journal_paper_doi 10.1107/S0365110X66000239
_journal_volume 20
_journal_year 1966
_chemical_formula_sum 'B4 Cd O7'
_chemical_name_systematic 'Cd (B4 O7)'
_space_group_IT_number 61
_symmetry_space_group_name_Hall '-P 2ac 2ab'
_symmetry_space_group_name_H-M 'P b c a'
_cell_angle_alpha 90
_cell_angle_beta 90
_cell_angle_gamma 90
_cell_formula_units_Z 8
_cell_length_a 8.21
_cell_length_b 8.7
_cell_length_c 14.18
_cell_volume 1012.835
_citation_journal_id_ASTM ACCRA9
_cod_data_source_file boron4-x_23.cif
_cod_data_source_block B4Cd1O7
_cod_original_formula_sum 'B4 Cd1 O7'
_cod_database_code 2310110

loop_
_symmetry_equiv_pos_as_xyz
x,y,z
-x+1/2,-y,z+1/2
x+1/2,-y+1/2,-z
-x,y+1/2,-z+1/2
-x,-y,-z
x-1/2,y,-z-1/2
-x-1/2,y-1/2,z
x,-y-1/2,z-1/2

loop_
_atom_site_label
_atom_site_type_symbol
_atom_site_fract_x
_atom_site_fract_y
_atom_site_fract_z
_atom_site_occupancy
_atom_site_U_iso_or_equiv
O4 O-2 0.4733 0.3837 0.1489 1 0.0
O3 O-2 0.3544 0.3759 0.0021 1 0.0
O2 O-2 0.3853 0.1325 0.098 1 0.0
B3 B+3 0.5061 0.064 0.1624 1 0.0
O5 O-2 0.5335 0.1642 0.2433 1 0.0
O7 O-2 0.6595 0.0428 0.1147 1 0.0
B2 B+3 0.514 0.3285 0.2346 1 0.0
B4 B+3 0.7019 0.1374 0.0425 1 0.0
B1 B+3 0.4473 0.2864 0.0679 1 0.0
O6 O-2 0.6094 0.2561 0.0201 1 0.0
O1 O-2 0.0543 0.4103 0.1875 1 0.0
Cd1 Cd+2 0.121 0.1105 0.1125 1 0.0
